data_2204519
loop_
_publ_author_name
'Li, Yanping'
'Yang, Pin'
'Huang, Zixiang'
'Xie, Fuxin'

_publ_section_title
;
 A novel one-dimensional polymeric complex of a
 tetraaza-macrocycle--copper(II) unit with a
 [Cu(C~2~O~4~)~2~(CH~3~CN)]^2{--^} bridging anion
;
_journal_issue 11
_journal_name_full 'Acta Crystallographica Section E'
_journal_page_first m1710
_journal_page_last m1712
_journal_paper_doi 10.1107/S160053680402656X
_journal_volume 60
_journal_year 2004
_chemical_formula_iupac '[Cu (C24 H36 N4)] [Cu4 (C2 O4)4 (C24 H36 N4)2 (C2 H3 N)2] (Cl O4)2'
_chemical_formula_moiety 'C24 H36 Cu N4 2+, 2C30 H39 Cu2 N5 O8, 2Cl O4 -'
_chemical_formula_sum 'C84 H114 Cl2 Cu5 N14 O24'
_chemical_formula_weight 2092.54
_chemical_name_common
;
catena-poly[(5,12-dimethyl-7,14-diphenyl-1,4,8,11-
tetracyclotetradecane)copper(II) bis[[(5,12-dimethyl-7,14-diphenyl-1,4,8,11-
tetracyclotetradecane)copper(II)]-\m-oxalato-[(acetonitrile)copper(II)]-\m-
oxalato] diperchlorate]
;
_chemical_name_systematic
;
catena-poly[(5,12-dimethyl-7,14-diphenyl-1,4,8,11-
tetracyclotetradecane)copper(II) bis[[(5,12-dimethyl-7,14-diphenyl-1,4,8,11-
tetracyclotetradecane)copper(II)]-\m-oxalato-[(acetonitrile)copper(II)]-\m-
oxalato] diperchlorate]
;
_space_group_IT_number 2
_symmetry_cell_setting triclinic
_symmetry_space_group_name_Hall '-P 1'
_symmetry_space_group_name_H-M 'P -1'
_atom_sites_solution_hydrogens geom
_atom_sites_solution_primary direct
_atom_sites_solution_secondary difmap
_audit_creation_method SHELXL-97
_cell_angle_alpha 64.8130(12)
_cell_angle_beta 86.6890(12)
_cell_angle_gamma 81.0760(12)
_cell_formula_units_Z 1
_cell_length_a 11.2419(5)
_cell_length_b 14.5966(7)
_cell_length_c 15.8730(8)
_cell_measurement_reflns_used 5807
_cell_measurement_temperature 293(2)
_cell_measurement_theta_max 25.07
_cell_measurement_theta_min 1.56
_cell_volume 2328.38(19)
_computing_cell_refinement 'SAINT (Siemens, 1994)'
_computing_data_collection 'SMART (Siemens, 1996)'
_computing_data_reduction SAINT
_computing_molecular_graphics SHELXL97
_computing_publication_material SHELXL97
_computing_structure_refinement 'SHELXL97 (Sheldrick, 1997)'
_computing_structure_solution 'SHELXS97 (Sheldrick, 1997)'
_diffrn_ambient_temperature 293(2)
_diffrn_measured_fraction_theta_full 0.972
_diffrn_measured_fraction_theta_max 0.972
_diffrn_measurement_device_type 'Siemens SMART CCD'
_diffrn_measurement_method '\f and \w'
_diffrn_radiation_monochromator graphite
_diffrn_radiation_source 'fine-focus sealed tube'
_diffrn_radiation_type MoK\a
_diffrn_radiation_wavelength 0.71073
_diffrn_reflns_av_R_equivalents 0.0245
_diffrn_reflns_av_sigmaI/netI 0.0378
_diffrn_reflns_limit_h_max 13
_diffrn_reflns_limit_h_min -13
_diffrn_reflns_limit_k_max 16
_diffrn_reflns_limit_k_min -17
_diffrn_reflns_limit_l_max 15
_diffrn_reflns_limit_l_min -18
_diffrn_reflns_number 11947
_diffrn_reflns_theta_full 25.07
_diffrn_reflns_theta_max 25.07
_diffrn_reflns_theta_min 1.56
_diffrn_standards_decay_% 0
_diffrn_standards_interval_count 0
_diffrn_standards_interval_time 0
_diffrn_standards_number 0
_exptl_absorpt_coefficient_mu 1.260
_exptl_absorpt_correction_T_max 0.777
_exptl_absorpt_correction_T_min 0.523
_exptl_absorpt_correction_type empirical
_exptl_absorpt_process_details '(SADABS; Sheldrick, 1996)'
_exptl_crystal_colour purple
_exptl_crystal_density_diffrn 1.484
_exptl_crystal_density_method 'not measured'
_exptl_crystal_description block
_exptl_crystal_F_000 1087
_exptl_crystal_size_max 0.60
_exptl_crystal_size_mid 0.44
_exptl_crystal_size_min 0.20
_refine_diff_density_max 0.968
_refine_diff_density_min -0.672
_refine_ls_extinction_method none
_refine_ls_goodness_of_fit_ref 1.006
_refine_ls_hydrogen_treatment constr
_refine_ls_matrix_type full
_refine_ls_number_parameters 587
_refine_ls_number_reflns 8044
_refine_ls_number_restraints 0
_refine_ls_restrained_S_all 1.006
_refine_ls_R_factor_all 0.0853
_refine_ls_R_factor_gt 0.0637
_refine_ls_shift/su_max 0.002
_refine_ls_shift/su_mean 0.000
_refine_ls_structure_factor_coef Fsqd
_refine_ls_weighting_details 'calc w = 1/[\s^2^(Fo^2^)+(0.0656P)^2^+10.7785P] where P = (Fo^2^+2Fc^2^)/3'
_refine_ls_weighting_scheme calc
_refine_ls_wR_factor_gt 0.1500
_refine_ls_wR_factor_ref 0.1739
_reflns_number_gt 6479
_reflns_number_total 8044
_reflns_threshold_expression I>2\s(I)
_cod_data_source_file hg6095.cif
_cod_data_source_block I
_cod_database_code 2204519
_cod_database_fobs_code 2204519

loop_
_symmetry_equiv_pos_as_xyz
'x, y, z'
'-x, -y, -z'

loop_
_atom_site_label
_atom_site_fract_x
_atom_site_fract_y
_atom_site_fract_z
_atom_site_U_iso_or_equiv
_atom_site_adp_type
_atom_site_calc_flag
_atom_site_refinement_flags
_atom_site_occupancy
_atom_site_type_symbol
Cu1 0.17874(7) 0.26092(5) 0.31421(5) 0.0520(2) Uani d . 1 Cu
Cu2 0.5000 0.5000 0.0000 0.0344(2) Uani d S 1 Cu
Cu3 0.0000 0.5000 0.5000 0.0362(2) Uani d S 1 Cu
Cu4 0.5000 0.0000 0.5000 0.0415(2) Uani d S 1 Cu
O1 0.3084(3) 0.1886(3) 0.2688(3) 0.0449(9) Uani d . 1 O
O2 0.1935(4) 0.3761(3) 0.1963(3) 0.0606(12) Uani d . 1 O
O3 0.3242(4) 0.4260(3) 0.0816(3) 0.0541(10) Uani d . 1 O
O4 0.4422(4) 0.2265(3) 0.1551(3) 0.0708(14) Uani d . 1 O
O5 0.1784(4) 0.1492(3) 0.4358(3) 0.0528(10) Uani d . 1 O
O6 0.0752(4) 0.3403(3) 0.3701(3) 0.0589(12) Uani d . 1 O
O7 0.0394(5) 0.3300(3) 0.5135(3) 0.0653(13) Uani d . 1 O
O8 0.1229(4) 0.1223(3) 0.5797(3) 0.0627(12) Uani d . 1 O
N1 0.5816(4) 0.4676(3) 0.1248(3) 0.0388(10) Uani d . 1 N
H1 0.5235 0.4430 0.1125 0.047 Uiso calc R 1 H
N2 0.4248(4) 0.6344(3) 0.0027(3) 0.0344(9) Uani d . 1 N
H2 0.4820 0.6199 -0.0300 0.041 Uiso calc R 1 H
N3 -0.0586(4) 0.5464(3) 0.3666(3) 0.0394(10) Uani d . 1 N
H3 -0.0146 0.4922 0.4044 0.047 Uiso calc R 1 H
N4 -0.1738(4) 0.4728(4) 0.5382(3) 0.0451(11) Uani d . 1 N
H4 -0.1367 0.5206 0.5369 0.054 Uiso calc R 1 H
N5 0.3327(4) -0.0423(3) 0.5379(3) 0.0400(10) Uani d . 1 N
H5 0.3582 0.0134 0.5001 0.048 Uiso calc R 1 H
N6 0.5084(4) 0.0009(4) 0.6265(3) 0.0414(10) Uani d . 1 N
H6 0.5469 -0.0432 0.6085 0.050 Uiso calc R 1 H
C1 0.3535(5) 0.2501(4) 0.1939(4) 0.0413(12) Uani d . 1 C
C2 0.2879(5) 0.3608(4) 0.1524(4) 0.0417(12) Uani d . 1 C
C3 0.1292(5) 0.1782(4) 0.4974(4) 0.0436(13) Uani d . 1 C
C4 0.0768(5) 0.2918(4) 0.4597(4) 0.0444(13) Uani d . 1 C
C5 0.7575(7) 0.3952(5) 0.2335(5) 0.0638(18) Uani d . 1 C
H5A 0.7517 0.4585 0.2395 0.096 Uiso calc R 1 H
H5B 0.8404 0.3649 0.2383 0.096 Uiso calc R 1 H
H5C 0.7125 0.3494 0.2822 0.096 Uiso calc R 1 H
C6 0.7071(5) 0.4154(4) 0.1401(4) 0.0426(12) Uani d . 1 C
H6A 0.7566 0.4602 0.0919 0.051 Uiso calc R 1 H
C7 0.5655(6) 0.5664(4) 0.1326(4) 0.0500(14) Uani d . 1 C
H7A 0.6250 0.6080 0.0952 0.060 Uiso calc R 1 H
H7B 0.5761 0.5544 0.1969 0.060 Uiso calc R 1 H
C8 0.4408(6) 0.6210(4) 0.0990(4) 0.0478(14) Uani d . 1 C
H8A 0.3814 0.5814 0.1390 0.057 Uiso calc R 1 H
H8B 0.4295 0.6872 0.1011 0.057 Uiso calc R 1 H
C9 0.2990(5) 0.6757(4) -0.0316(4) 0.0391(12) Uani d . 1 C
H9A 0.2474 0.6269 0.0097 0.047 Uiso calc R 1 H
C10 0.2833(5) 0.6843(4) -0.1289(4) 0.0424(12) Uani d . 1 C
H10A 0.3434 0.7235 -0.1684 0.051 Uiso calc R 1 H
H10B 0.2050 0.7234 -0.1523 0.051 Uiso calc R 1 H
C11 0.2566(5) 0.7780(4) -0.0270(4) 0.0378(11) Uani d . 1 C
C12 0.3131(5) 0.8631(4) -0.0782(4) 0.0467(13) Uani d . 1 C
H12A 0.3794 0.8570 -0.1143 0.056 Uiso calc R 1 H
C13 0.2728(6) 0.9559(4) -0.0764(5) 0.0535(15) Uani d . 1 C
H13A 0.3101 1.0125 -0.1127 0.064 Uiso calc R 1 H
C14 0.1765(6) 0.9654(5) -0.0205(5) 0.0573(16) Uani d . 1 C
H14A 0.1493 1.0279 -0.0185 0.069 Uiso calc R 1 H
C15 0.1215(6) 0.8800(5) 0.0324(5) 0.0593(17) Uani d . 1 C
H15A 0.0576 0.8848 0.0710 0.071 Uiso calc R 1 H
C16 0.1617(5) 0.7883(5) 0.0275(4) 0.0499(14) Uani d . 1 C
H16A 0.1232 0.7320 0.0623 0.060 Uiso calc R 1 H
C17 -0.3141(8) 0.3579(8) 0.6445(6) 0.095(3) Uani d . 1 C
H17A -0.3473 0.3534 0.5922 0.143 Uiso calc R 1 H
H17B -0.3606 0.4128 0.6552 0.143 Uiso calc R 1 H
H17C -0.3163 0.2947 0.6987 0.143 Uiso calc R 1 H
C18 -0.1855(6) 0.3780(5) 0.6244(4) 0.0526(15) Uani d . 1 C
H18A -0.1405 0.3203 0.6144 0.063 Uiso calc R 1 H
C19 -0.2314(6) 0.4769(6) 0.4558(4) 0.0547(16) Uani d . 1 C
H19A -0.3183 0.4881 0.4612 0.066 Uiso calc R 1 H
H19B -0.2086 0.4127 0.4506 0.066 Uiso calc R 1 H
C20 -0.1911(5) 0.5637(5) 0.3706(4) 0.0494(14) Uani d . 1 C
H20A -0.2256 0.5662 0.3150 0.059 Uiso calc R 1 H
H20B -0.2180 0.6283 0.3742 0.059 Uiso calc R 1 H
C21 -0.0096(5) 0.6326(4) 0.2903(4) 0.0415(12) Uani d . 1 C
H21A -0.0390 0.6948 0.2990 0.050 Uiso calc R 1 H
C22 0.1266(5) 0.6178(5) 0.2935(4) 0.0520(15) Uani d . 1 C
H22A 0.1541 0.6698 0.2368 0.062 Uiso calc R 1 H
H22B 0.1560 0.5520 0.2930 0.062 Uiso calc R 1 H
C23 -0.0543(5) 0.6486(4) 0.1960(4) 0.0456(13) Uani d . 1 C
C24 -0.1325(6) 0.7330(5) 0.1428(5) 0.0605(17) Uani d . 1 C
H24A -0.1618 0.7807 0.1661 0.073 Uiso calc R 1 H
C25 -0.1692(8) 0.7495(7) 0.0553(6) 0.082(2) Uani d . 1 C
H25A -0.2222 0.8079 0.0206 0.099 Uiso calc R 1 H
C26 -0.1282(10) 0.6809(9) 0.0200(6) 0.097(3) Uani d . 1 C
H26A -0.1520 0.6922 -0.0392 0.116 Uiso calc R 1 H
C27 -0.0509(9) 0.5941(8) 0.0728(6) 0.083(3) Uani d . 1 C
H27A -0.0232 0.5463 0.0492 0.100 Uiso calc R 1 H
C28 -0.0143(7) 0.5773(5) 0.1601(4) 0.0577(16) Uani d . 1 C
H28A 0.0373 0.5182 0.1952 0.069 Uiso calc R 1 H
C29 0.1548(6) -0.1201(6) 0.5292(5) 0.0669(19) Uani d . 1 C
H29A 0.1425 -0.1396 0.5946 0.100 Uiso calc R 1 H
H29B 0.1299 -0.1702 0.5124 0.100 Uiso calc R 1 H
H29C 0.1082 -0.0546 0.4944 0.100 Uiso calc R 1 H
C30 0.2875(5) -0.1136(4) 0.5072(4) 0.0484(14) Uani d . 1 C
H30A 0.3326 -0.1819 0.5417 0.058 Uiso calc R 1 H
C31 0.3293(6) -0.0767(5) 0.6397(4) 0.0544(15) Uani d . 1 C
H31A 0.3734 -0.1451 0.6702 0.065 Uiso calc R 1 H
H31B 0.2467 -0.0783 0.6609 0.065 Uiso calc R 1 H
C32 0.3850(5) -0.0039(5) 0.6633(4) 0.0540(15) Uani d . 1 C
H32A 0.3376 0.0635 0.6361 0.065 Uiso calc R 1 H
H32B 0.3869 -0.0269 0.7303 0.065 Uiso calc R 1 H
C33 0.5589(5) 0.0900(4) 0.6241(4) 0.0465(13) Uani d . 1 C
H33A 0.5150 0.1516 0.5758 0.056 Uiso calc R 1 H
C34 0.6909(5) 0.0838(5) 0.5956(4) 0.0502(14) Uani d . 1 C
H34A 0.7291 0.1279 0.6139 0.060 Uiso calc R 1 H
H34B 0.7302 0.0143 0.6301 0.060 Uiso calc R 1 H
C35 0.5419(5) 0.1005(5) 0.7151(4) 0.0497(14) Uani d . 1 C
C36 0.5977(7) 0.0263(5) 0.7964(5) 0.0611(17) Uani d . 1 C
H36A 0.6438 -0.0323 0.7962 0.073 Uiso calc R 1 H
C37 0.5846(8) 0.0399(6) 0.8780(5) 0.074(2) Uani d . 1 C
H37A 0.6222 -0.0098 0.9325 0.088 Uiso calc R 1 H
C38 0.5166(8) 0.1259(7) 0.8788(6) 0.077(2) Uani d . 1 C
H38A 0.5089 0.1345 0.9338 0.092 Uiso calc R 1 H
C39 0.4603(7) 0.1989(6) 0.7998(6) 0.072(2) Uani d . 1 C
H39A 0.4138 0.2570 0.8009 0.086 Uiso calc R 1 H
C40 0.4725(6) 0.1864(5) 0.7180(5) 0.0596(16) Uani d . 1 C
H40A 0.4337 0.2363 0.6642 0.072 Uiso calc R 1 H
Cl 0.43084(17) 0.33701(19) 0.39798(13) 0.0821(6) Uani d . 1 Cl
O11 0.4042(16) 0.4065(13) 0.3115(7) 0.270(8) Uani d . 1 O
O12 0.3374(9) 0.3444(8) 0.4529(9) 0.196(5) Uani d . 1 O
O13 0.4452(7) 0.2321(8) 0.4072(8) 0.156(4) Uani d . 1 O
O14 0.5311(8) 0.3504(6) 0.4354(7) 0.133(3) Uani d . 1 O
C42 0.0119(12) 0.0242(10) 0.2242(8) 0.127(4) Uani d . 1 C
H42A 0.0882 -0.0028 0.2074 0.191 Uiso calc R 1 H
H42B -0.0456 0.0428 0.1752 0.191 Uiso calc R 1 H
H42C -0.0155 -0.0268 0.2806 0.191 Uiso calc R 1 H
N7 0.0320(8) 0.1820(8) 0.2514(6) 0.104(3) Uani d . 1 N
C41 0.0249(8) 0.1129(10) 0.2385(6) 0.087(3) Uani d . 1 C

loop_
_atom_site_aniso_label
_atom_site_aniso_U_11
_atom_site_aniso_U_22
_atom_site_aniso_U_33
_atom_site_aniso_U_12
_atom_site_aniso_U_13
_atom_site_aniso_U_23
Cu1 0.0657(5) 0.0351(4) 0.0417(4) 0.0026(3) 0.0212(3) -0.0090(3)
Cu2 0.0440(5) 0.0303(4) 0.0289(4) -0.0032(4) 0.0016(4) -0.0134(4)
Cu3 0.0359(5) 0.0401(5) 0.0300(4) -0.0084(4) 0.0094(3) -0.0124(4)
Cu4 0.0307(5) 0.0526(6) 0.0296(5) -0.0034(4) 0.0047(3) -0.0079(4)
O1 0.050(2) 0.0340(19) 0.041(2) -0.0023(16) 0.0137(17) -0.0090(16)
O2 0.071(3) 0.042(2) 0.050(2) 0.007(2) 0.021(2) -0.0094(19)
O3 0.060(3) 0.045(2) 0.045(2) -0.0089(19) 0.0119(19) -0.0090(19)
O4 0.065(3) 0.052(3) 0.073(3) -0.002(2) 0.040(2) -0.013(2)
O5 0.065(3) 0.034(2) 0.047(2) 0.0045(18) 0.0161(19) -0.0104(17)
O6 0.079(3) 0.037(2) 0.045(2) 0.010(2) 0.019(2) -0.0112(18)
O7 0.094(4) 0.049(2) 0.050(3) -0.004(2) 0.027(2) -0.024(2)
O8 0.073(3) 0.053(3) 0.042(2) 0.002(2) 0.009(2) -0.006(2)
N1 0.046(3) 0.039(2) 0.035(2) -0.0070(19) -0.0015(19) -0.0188(19)
N2 0.041(2) 0.030(2) 0.032(2) 0.0004(17) 0.0030(17) -0.0145(18)
N3 0.045(2) 0.038(2) 0.028(2) -0.0041(19) 0.0071(18) -0.0077(18)
N4 0.042(3) 0.049(3) 0.040(3) -0.017(2) 0.011(2) -0.013(2)
N5 0.033(2) 0.043(2) 0.038(2) -0.0102(19) 0.0096(18) -0.011(2)
N6 0.035(2) 0.047(3) 0.037(2) -0.0026(19) 0.0049(18) -0.015(2)
C1 0.041(3) 0.038(3) 0.041(3) -0.010(2) 0.008(2) -0.011(2)
C2 0.051(3) 0.031(3) 0.039(3) -0.010(2) 0.009(2) -0.010(2)
C3 0.042(3) 0.039(3) 0.042(3) -0.004(2) 0.007(2) -0.011(3)
C4 0.050(3) 0.034(3) 0.040(3) -0.006(2) 0.015(2) -0.010(2)
C5 0.069(4) 0.061(4) 0.067(4) 0.004(3) -0.020(3) -0.034(4)
C6 0.045(3) 0.040(3) 0.040(3) -0.010(2) 0.000(2) -0.013(2)
C7 0.070(4) 0.047(3) 0.040(3) -0.002(3) -0.010(3) -0.026(3)
C8 0.067(4) 0.038(3) 0.042(3) -0.002(3) 0.001(3) -0.022(3)
C9 0.047(3) 0.033(3) 0.036(3) -0.011(2) 0.011(2) -0.013(2)
C10 0.044(3) 0.035(3) 0.042(3) 0.000(2) -0.003(2) -0.012(2)
C11 0.038(3) 0.037(3) 0.037(3) -0.004(2) 0.007(2) -0.016(2)
C12 0.049(3) 0.038(3) 0.049(3) -0.009(2) 0.016(3) -0.017(3)
C13 0.052(4) 0.037(3) 0.066(4) -0.008(3) 0.011(3) -0.017(3)
C14 0.057(4) 0.046(3) 0.076(4) 0.008(3) -0.002(3) -0.037(3)
C15 0.053(4) 0.056(4) 0.074(4) -0.004(3) 0.019(3) -0.035(3)
C16 0.045(3) 0.051(3) 0.051(3) -0.011(3) 0.015(3) -0.020(3)
C17 0.075(5) 0.139(8) 0.065(5) -0.065(6) 0.018(4) -0.023(5)
C18 0.053(3) 0.062(4) 0.036(3) -0.021(3) 0.008(3) -0.011(3)
C19 0.045(3) 0.082(5) 0.039(3) -0.025(3) 0.006(3) -0.023(3)
C20 0.044(3) 0.067(4) 0.035(3) -0.011(3) 0.001(2) -0.018(3)
C21 0.048(3) 0.034(3) 0.039(3) -0.007(2) 0.007(2) -0.013(2)
C22 0.052(3) 0.058(4) 0.036(3) -0.016(3) 0.012(3) -0.009(3)
C23 0.052(3) 0.044(3) 0.036(3) -0.014(3) 0.008(2) -0.011(2)
C24 0.060(4) 0.054(4) 0.057(4) -0.009(3) -0.001(3) -0.013(3)
C25 0.083(6) 0.085(6) 0.061(5) -0.024(5) -0.026(4) -0.007(4)
C26 0.124(8) 0.125(8) 0.048(4) -0.077(7) -0.003(5) -0.022(5)
C27 0.110(7) 0.103(7) 0.066(5) -0.058(6) 0.026(5) -0.053(5)
C28 0.076(4) 0.053(4) 0.049(4) -0.019(3) 0.014(3) -0.025(3)
C29 0.052(4) 0.080(5) 0.076(5) -0.031(4) 0.022(3) -0.036(4)
C30 0.044(3) 0.042(3) 0.051(3) -0.007(2) 0.008(3) -0.012(3)
C31 0.047(3) 0.065(4) 0.039(3) -0.011(3) 0.013(3) -0.011(3)
C32 0.048(3) 0.075(4) 0.031(3) -0.011(3) 0.010(2) -0.015(3)
C33 0.045(3) 0.041(3) 0.041(3) 0.002(2) 0.005(2) -0.009(2)
C34 0.050(3) 0.048(3) 0.051(3) -0.010(3) 0.003(3) -0.018(3)
C35 0.050(3) 0.048(3) 0.050(3) -0.012(3) 0.012(3) -0.018(3)
C36 0.072(4) 0.060(4) 0.049(4) -0.007(3) 0.004(3) -0.021(3)
C37 0.094(6) 0.077(5) 0.051(4) -0.023(4) 0.003(4) -0.024(4)
C38 0.096(6) 0.093(6) 0.063(5) -0.046(5) 0.019(4) -0.047(5)
C39 0.081(5) 0.070(5) 0.086(6) -0.024(4) 0.021(4) -0.051(5)
C40 0.057(4) 0.056(4) 0.068(4) -0.008(3) 0.011(3) -0.029(3)
Cl 0.0588(11) 0.1196(17) 0.0567(10) 0.0272(11) -0.0079(8) -0.0388(11)
O11 0.328(19) 0.332(19) 0.075(6) -0.089(15) -0.038(9) 0.003(9)
O12 0.144(8) 0.151(8) 0.275(14) -0.002(6) 0.110(9) -0.094(9)
O13 0.114(6) 0.192(9) 0.230(10) 0.041(6) -0.062(6) -0.165(9)
O14 0.147(7) 0.103(5) 0.166(8) -0.011(5) -0.041(6) -0.071(5)
C42 0.136(10) 0.160(12) 0.104(8) -0.054(9) 0.012(7) -0.064(8)
N7 0.089(6) 0.120(7) 0.101(6) -0.011(5) 0.007(5) -0.046(6)
C41 0.068(5) 0.122(8) 0.070(5) -0.013(5) -0.002(4) -0.039(6)

loop_
_atom_type_symbol
_atom_type_description
_atom_type_scat_dispersion_real
_atom_type_scat_dispersion_imag
_atom_type_scat_source
C C 0.0033 0.0016 'International Tables Vol C Tables 4.2.6.8 and 6.1.1.4'
H H 0.0000 0.0000 'International Tables Vol C Tables 4.2.6.8 and 6.1.1.4'
N N 0.0061 0.0033 'International Tables Vol C Tables 4.2.6.8 and 6.1.1.4'
O O 0.0106 0.0060 'International Tables Vol C Tables 4.2.6.8 and 6.1.1.4'
Cl Cl 0.1484 0.1585 'International Tables Vol C Tables 4.2.6.8 and 6.1.1.4'
Cu Cu 0.3201 1.2651 'International Tables Vol C Tables 4.2.6.8 and 6.1.1.4'

loop_
_geom_angle_atom_site_label_1
_geom_angle_atom_site_label_2
_geom_angle_atom_site_label_3
_geom_angle_site_symmetry_1
_geom_angle_site_symmetry_3
_geom_angle
_geom_angle_publ_flag
O5 Cu1 O2 . . 174.2(2) y
O5 Cu1 O1 . . 93.82(15) y
O2 Cu1 O1 . . 84.99(16) y
O5 Cu1 O6 . . 84.96(16) y
O2 Cu1 O6 . . 95.06(17) y
O1 Cu1 O6 . . 168.5(2) y
N2 Cu2 N2 2_665 . 180.0(2) ?
N2 Cu2 N1 2_665 2_665 86.28(17) ?
N2 Cu2 N1 . 2_665 93.72(17) ?
N2 Cu2 N1 2_665 . 93.72(17) ?
N2 Cu2 N1 . . 86.28(17) y
N1 Cu2 N1 2_665 . 180.0 ?
N2 Cu2 O3 2_665 . 91.62(15) ?
N2 Cu2 O3 . . 88.38(15) y
N1 Cu2 O3 2_665 . 89.15(16) ?
N1 Cu2 O3 . . 90.85(16) y
N2 Cu2 O3 2_665 2_665 88.38(15) ?
N2 Cu2 O3 . 2_665 91.62(15) ?
N1 Cu2 O3 2_665 2_665 90.85(16) ?
N1 Cu2 O3 . 2_665 89.15(16) ?
O3 Cu2 O3 . 2_665 180.0(2) ?
N3 Cu3 N3 . 2_566 180.0000(10) ?
N3 Cu3 N4 . 2_566 94.35(18) ?
N3 Cu3 N4 2_566 2_566 85.65(18) ?
N3 Cu3 N4 . . 85.65(18) y
N3 Cu3 N4 2_566 . 94.35(18) ?
N4 Cu3 N4 2_566 . 180.0000(10) ?
N3 Cu3 O7 . . 88.68(17) y
N3 Cu3 O7 2_566 . 91.32(17) ?
N4 Cu3 O7 2_566 . 93.42(18) ?
N4 Cu3 O7 . . 86.58(18) y
N3 Cu3 O7 . 2_566 91.32(17) ?
N3 Cu3 O7 2_566 2_566 88.68(17) ?
N4 Cu3 O7 2_566 2_566 86.58(18) ?
N4 Cu3 O7 . 2_566 93.42(18) ?
O7 Cu3 O7 . 2_566 180.0(2) ?
N6 Cu4 N6 . 2_656 180.0000(10) ?
N6 Cu4 N5 . 2_656 93.74(18) ?
N6 Cu4 N5 2_656 2_656 86.26(18) ?
N6 Cu4 N5 . . 86.26(18) y
N6 Cu4 N5 2_656 . 93.74(18) ?
N5 Cu4 N5 2_656 . 180.0(3) ?
C1 O1 Cu1 . . 111.2(3) ?
C2 O2 Cu1 . . 112.2(3) ?
C2 O3 Cu2 . . 145.5(4) y
C3 O5 Cu1 . . 112.5(3) ?
C4 O6 Cu1 . . 110.7(3) ?
C4 O7 Cu3 . . 134.0(4) y
C6 N1 C7 . . 113.4(4) ?
C6 N1 Cu2 . . 117.6(3) ?
C7 N1 Cu2 . . 105.0(3) ?
C6 N1 H1 . . 123.3 ?
C7 N1 H1 . . 123.3 ?
Cu2 N1 H1 . . 48.9 ?
C8 N2 C9 . . 112.5(4) ?
C8 N2 Cu2 . . 105.7(3) ?
C9 N2 Cu2 . . 118.2(3) ?
C8 N2 H2 . . 123.8 ?
C9 N2 H2 . . 123.8 ?
Cu2 N2 H2 . . 48.0 ?
C20 N3 C21 . . 112.6(4) ?
C20 N3 Cu3 . . 105.5(3) ?
C21 N3 Cu3 . . 119.2(3) ?
C20 N3 H3 . . 123.7 ?
C21 N3 H3 . . 123.7 ?
Cu3 N3 H3 . . 47.1 ?
C19 N4 C18 . . 113.9(5) ?
C19 N4 Cu3 . . 106.0(3) ?
C18 N4 Cu3 . . 115.3(4) ?
C19 N4 H4 . . 123.1 ?
C18 N4 H4 . . 123.1 ?
Cu3 N4 H4 . . 49.8 ?
C31 N5 C30 . . 113.0(4) ?
C31 N5 Cu4 . . 104.8(3) ?
C30 N5 Cu4 . . 120.8(3) ?
C31 N5 H5 . . 123.5 ?
C30 N5 H5 . . 123.5 ?
Cu4 N5 H5 . . 45.9 ?
C32 N6 C33 . . 112.6(5) ?
C32 N6 Cu4 . . 106.0(3) ?
C33 N6 Cu4 . . 113.4(3) ?
C32 N6 H6 . . 123.7 ?
C33 N6 H6 . . 123.7 ?
Cu4 N6 H6 . . 52.7 ?
O4 C1 O1 . . 124.7(5) ?
O4 C1 C2 . . 119.8(5) ?
O1 C1 C2 . . 115.5(5) ?
O3 C2 O2 . . 124.5(5) ?
O3 C2 C1 . . 120.9(5) ?
O2 C2 C1 . . 114.6(4) ?
O8 C3 O5 . . 124.6(5) ?
O8 C3 C4 . . 120.6(5) ?
O5 C3 C4 . . 114.8(5) ?
O7 C4 O6 . . 124.9(5) ?
O7 C4 C3 . . 120.3(5) ?
O6 C4 C3 . . 114.8(5) ?
C6 C5 H5A . . 109.5 ?
C6 C5 H5B . . 109.5 ?
H5A C5 H5B . . 109.5 ?
C6 C5 H5C . . 109.5 ?
H5A C5 H5C . . 109.5 ?
H5B C5 H5C . . 109.5 ?
N1 C6 C5 . . 113.0(5) ?
N1 C6 C10 . 2_665 110.2(4) ?
C5 C6 C10 . 2_665 110.3(5) ?
N1 C6 H6A . . 107.7 ?
C5 C6 H6A . . 107.7 ?
C10 C6 H6A 2_665 . 107.7 ?
N1 C7 C8 . . 108.6(5) ?
N1 C7 H7A . . 110.0 ?
C8 C7 H7A . . 110.0 ?
N1 C7 H7B . . 110.0 ?
C8 C7 H7B . . 110.0 ?
H7A C7 H7B . . 108.4 ?
N2 C8 C7 . . 109.1(5) ?
N2 C8 H8A . . 109.9 ?
C7 C8 H8A . . 109.9 ?
N2 C8 H8B . . 109.9 ?
C7 C8 H8B . . 109.9 ?
H8A C8 H8B . . 108.3 ?
N2 C9 C10 . . 111.6(4) ?
N2 C9 C11 . . 111.9(4) ?
C10 C9 C11 . . 111.0(4) ?
N2 C9 H9A . . 107.4 ?
C10 C9 H9A . . 107.4 ?
C11 C9 H9A . . 107.4 ?
C9 C10 C6 . 2_665 117.1(4) ?
C9 C10 H10A . . 108.0 ?
C6 C10 H10A 2_665 . 108.0 ?
C9 C10 H10B . . 108.0 ?
C6 C10 H10B 2_665 . 108.0 ?
H10A C10 H10B . . 107.3 ?
C16 C11 C12 . . 118.2(5) ?
C16 C11 C9 . . 120.8(5) ?
C12 C11 C9 . . 121.1(5) ?
C13 C12 C11 . . 121.2(5) ?
C13 C12 H12A . . 119.4 ?
C11 C12 H12A . . 119.4 ?
C12 C13 C14 . . 120.1(6) ?
C12 C13 H13A . . 120.0 ?
C14 C13 H13A . . 120.0 ?
C13 C14 C15 . . 118.9(5) ?
C13 C14 H14A . . 120.5 ?
C15 C14 H14A . . 120.5 ?
C16 C15 C14 . . 119.8(6) ?
C16 C15 H15A . . 120.1 ?
C14 C15 H15A . . 120.1 ?
C11 C16 C15 . . 121.7(6) ?
C11 C16 H16A . . 119.1 ?
C15 C16 H16A . . 119.1 ?
C18 C17 H17A . . 109.5 ?
C18 C17 H17B . . 109.5 ?
H17A C17 H17B . . 109.5 ?
C18 C17 H17C . . 109.5 ?
H17A C17 H17C . . 109.5 ?
H17B C17 H17C . . 109.5 ?
N4 C18 C17 . . 112.8(6) ?
N4 C18 C22 . 2_566 110.0(5) ?
C17 C18 C22 . 2_566 111.8(5) ?
N4 C18 H18A . . 107.3 ?
C17 C18 H18A . . 107.3 ?
C22 C18 H18A 2_566 . 107.3 ?
N4 C19 C20 . . 108.5(5) ?
N4 C19 H19A . . 110.0 ?
C20 C19 H19A . . 110.0 ?
N4 C19 H19B . . 110.0 ?
C20 C19 H19B . . 110.0 ?
H19A C19 H19B . . 108.4 ?
N3 C20 C19 . . 108.6(5) ?
N3 C20 H20A . . 110.0 ?
C19 C20 H20A . . 110.0 ?
N3 C20 H20B . . 110.0 ?
C19 C20 H20B . . 110.0 ?
H20A C20 H20B . . 108.4 ?
N3 C21 C22 . . 111.5(4) ?
N3 C21 C23 . . 111.3(4) ?
C22 C21 C23 . . 110.8(5) ?
N3 C21 H21A . . 107.7 ?
C22 C21 H21A . . 107.7 ?
C23 C21 H21A . . 107.7 ?
C21 C22 C18 . 2_566 117.3(5) ?
C21 C22 H22A . . 108.0 ?
C18 C22 H22A 2_566 . 108.0 ?
C21 C22 H22B . . 108.0 ?
C18 C22 H22B 2_566 . 108.0 ?
H22A C22 H22B . . 107.2 ?
C24 C23 C28 . . 117.7(6) ?
C24 C23 C21 . . 122.0(6) ?
C28 C23 C21 . . 120.3(5) ?
C23 C24 C25 . . 121.9(7) ?
C23 C24 H24A . . 119.0 ?
C25 C24 H24A . . 119.0 ?
C26 C25 C24 . . 120.1(8) ?
C26 C25 H25A . . 119.9 ?
C24 C25 H25A . . 119.9 ?
C25 C26 C27 . . 119.3(8) ?
C25 C26 H26A . . 120.4 ?
C27 C26 H26A . . 120.4 ?
C28 C27 C26 . . 120.7(8) ?
C28 C27 H27A . . 119.6 ?
C26 C27 H27A . . 119.6 ?
C27 C28 C23 . . 120.3(7) ?
C27 C28 H28A . . 119.9 ?
C23 C28 H28A . . 119.9 ?
C30 C29 H29A . . 109.5 ?
C30 C29 H29B . . 109.5 ?
H29A C29 H29B . . 109.5 ?
C30 C29 H29C . . 109.5 ?
H29A C29 H29C . . 109.5 ?
H29B C29 H29C . . 109.5 ?
N5 C30 C34 . 2_656 111.3(5) ?
N5 C30 C29 . . 111.6(5) ?
C34 C30 C29 2_656 . 110.3(5) ?
N5 C30 H30A . . 107.8 ?
C34 C30 H30A 2_656 . 107.8 ?
C29 C30 H30A . . 107.8 ?
N5 C31 C32 . . 108.6(5) ?
N5 C31 H31A . . 110.0 ?
C32 C31 H31A . . 110.0 ?
N5 C31 H31B . . 110.0 ?
C32 C31 H31B . . 110.0 ?
H31A C31 H31B . . 108.4 ?
N6 C32 C31 . . 109.0(5) ?
N6 C32 H32A . . 109.9 ?
C31 C32 H32A . . 109.9 ?
N6 C32 H32B . . 109.9 ?
C31 C32 H32B . . 109.9 ?
H32A C32 H32B . . 108.3 ?
N6 C33 C35 . . 112.4(4) ?
N6 C33 C34 . . 109.8(5) ?
C35 C33 C34 . . 112.1(5) ?
N6 C33 H33A . . 107.4 ?
C35 C33 H33A . . 107.4 ?
C34 C33 H33A . . 107.4 ?
C30 C34 C33 2_656 . 115.3(5) ?
C30 C34 H34A 2_656 . 108.4 ?
C33 C34 H34A . . 108.4 ?
C30 C34 H34B 2_656 . 108.4 ?
C33 C34 H34B . . 108.4 ?
H34A C34 H34B . . 107.5 ?
C36 C35 C40 . . 118.6(6) ?
C36 C35 C33 . . 121.0(6) ?
C40 C35 C33 . . 120.3(6) ?
C37 C36 C35 . . 119.8(7) ?
C37 C36 H36A . . 120.1 ?
C35 C36 H36A . . 120.1 ?
C38 C37 C36 . . 120.4(8) ?
C38 C37 H37A . . 119.8 ?
C36 C37 H37A . . 119.8 ?
C39 C38 C37 . . 120.5(7) ?
C39 C38 H38A . . 119.8 ?
C37 C38 H38A . . 119.8 ?
C38 C39 C40 . . 119.7(7) ?
C38 C39 H39A . . 120.1 ?
C40 C39 H39A . . 120.1 ?
C39 C40 C35 . . 120.9(7) ?
C39 C40 H40A . . 119.5 ?
C35 C40 H40A . . 119.5 ?
O11 Cl O12 . . 108.3(10) ?
O11 Cl O14 . . 113.9(9) ?
O12 Cl O14 . . 106.8(8) ?
O11 Cl O13 . . 113.2(9) ?
O12 Cl O13 . . 105.2(7) ?
O14 Cl O13 . . 108.9(4) ?
C41 C42 H42A . . 109.5 ?
C41 C42 H42B . . 109.5 ?
H42A C42 H42B . . 109.5 ?
C41 C42 H42C . . 109.5 ?
H42A C42 H42C . . 109.5 ?
H42B C42 H42C . . 109.5 ?
N7 C41 C42 . . 177.9(12) ?

loop_
_geom_bond_atom_site_label_1
_geom_bond_atom_site_label_2
_geom_bond_site_symmetry_2
_geom_bond_distance
_geom_bond_publ_flag
Cu1 O5 . 1.925(4) y
Cu1 O2 . 1.931(4) y
Cu1 O1 . 1.952(4) y
Cu1 O6 . 1.955(4) y
Cu2 N2 2_665 2.029(4) ?
Cu2 N2 . 2.029(4) y
Cu2 N1 2_665 2.065(4) ?
Cu2 N1 . 2.065(4) y
Cu2 O3 . 2.434(4) y
Cu2 O3 2_665 2.434(4) ?
Cu3 N3 . 2.044(4) y
Cu3 N3 2_566 2.044(4) ?
Cu3 N4 2_566 2.059(4) ?
Cu3 N4 . 2.059(4) y
Cu3 O7 . 2.371(4) y
Cu3 O7 2_566 2.371(4) ?
Cu4 N6 . 2.022(5) y
Cu4 N6 2_656 2.022(5) ?
Cu4 N5 2_656 2.048(4) ?
Cu4 N5 . 2.048(4) y
O1 C1 . 1.280(6) y
O2 C2 . 1.280(7) y
O3 C2 . 1.221(6) y
O4 C1 . 1.223(7) y
O5 C3 . 1.287(7) y
O6 C4 . 1.291(7) y
O7 C4 . 1.227(7) y
O8 C3 . 1.215(7) y
N1 C6 . 1.476(7) ?
N1 C7 . 1.484(7) ?
N1 H1 . 0.8600 ?
N2 C8 . 1.474(7) ?
N2 C9 . 1.485(7) ?
N2 H2 . 0.8600 ?
N3 C20 . 1.473(7) ?
N3 C21 . 1.482(7) ?
N3 H3 . 0.8600 ?
N4 C19 . 1.467(7) ?
N4 C18 . 1.492(7) ?
N4 H4 . 0.8600 ?
N5 C31 . 1.474(7) ?
N5 C30 . 1.485(8) ?
N5 H5 . 0.8600 ?
N6 C32 . 1.473(7) ?
N6 C33 . 1.484(8) ?
N6 H6 . 0.8600 ?
C1 C2 . 1.539(7) ?
C3 C4 . 1.532(8) ?
C5 C6 . 1.510(8) ?
C5 H5A . 0.9600 ?
C5 H5B . 0.9600 ?
C5 H5C . 0.9600 ?
C6 C10 2_665 1.527(8) ?
C6 H6A . 0.9800 ?
C7 C8 . 1.505(9) ?
C7 H7A . 0.9700 ?
C7 H7B . 0.9700 ?
C8 H8A . 0.9700 ?
C8 H8B . 0.9700 ?
C9 C10 . 1.514(8) ?
C9 C11 . 1.525(7) ?
C9 H9A . 0.9800 ?
C10 C6 2_665 1.527(8) ?
C10 H10A . 0.9700 ?
C10 H10B . 0.9700 ?
C11 C16 . 1.366(7) ?
C11 C12 . 1.391(7) ?
C12 C13 . 1.372(8) ?
C12 H12A . 0.9300 ?
C13 C14 . 1.387(9) ?
C13 H13A . 0.9300 ?
C14 C15 . 1.389(9) ?
C14 H14A . 0.9300 ?
C15 C16 . 1.378(9) ?
C15 H15A . 0.9300 ?
C16 H16A . 0.9300 ?
C17 C18 . 1.510(9) ?
C17 H17A . 0.9600 ?
C17 H17B . 0.9600 ?
C17 H17C . 0.9600 ?
C18 C22 2_566 1.523(9) ?
C18 H18A . 0.9800 ?
C19 C20 . 1.513(8) ?
C19 H19A . 0.9700 ?
C19 H19B . 0.9700 ?
C20 H20A . 0.9700 ?
C20 H20B . 0.9700 ?
C21 C22 . 1.514(8) ?
C21 C23 . 1.516(8) ?
C21 H21A . 0.9800 ?
C22 C18 2_566 1.523(9) ?
C22 H22A . 0.9700 ?
C22 H22B . 0.9700 ?
C23 C24 . 1.366(9) ?
C23 C28 . 1.393(9) ?
C24 C25 . 1.380(11) ?
C24 H24A . 0.9300 ?
C25 C26 . 1.355(14) ?
C25 H25A . 0.9300 ?
C26 C27 . 1.379(14) ?
C26 H26A . 0.9300 ?
C27 C28 . 1.376(11) ?
C27 H27A . 0.9300 ?
C28 H28A . 0.9300 ?
C29 C30 . 1.520(8) ?
C29 H29A . 0.9600 ?
C29 H29B . 0.9600 ?
C29 H29C . 0.9600 ?
C30 C34 2_656 1.515(8) ?
C30 H30A . 0.9800 ?
C31 C32 . 1.494(9) ?
C31 H31A . 0.9700 ?
C31 H31B . 0.9700 ?
C32 H32A . 0.9700 ?
C32 H32B . 0.9700 ?
C33 C35 . 1.513(8) ?
C33 C34 . 1.527(8) ?
C33 H33A . 0.9800 ?
C34 C30 2_656 1.515(8) ?
C34 H34A . 0.9700 ?
C34 H34B . 0.9700 ?
C35 C36 . 1.388(9) ?
C35 C40 . 1.388(9) ?
C36 C37 . 1.387(10) ?
C36 H36A . 0.9300 ?
C37 C38 . 1.370(12) ?
C37 H37A . 0.9300 ?
C38 C39 . 1.362(12) ?
C38 H38A . 0.9300 ?
C39 C40 . 1.382(10) ?
C39 H39A . 0.9300 ?
C40 H40A . 0.9300 ?
Cl O11 . 1.331(11) ?
Cl O12 . 1.347(9) ?
Cl O14 . 1.381(8) ?
Cl O13 . 1.458(9) ?
C42 C41 . 1.436(16) ?
C42 H42A . 0.9600 ?
C42 H42B . 0.9600 ?
C42 H42C . 0.9600 ?
N7 C41 . 1.126(12) ?

loop_
_geom_hbond_atom_site_label_D
_geom_hbond_atom_site_label_H
_geom_hbond_atom_site_label_A
_geom_hbond_site_symmetry_A
_geom_hbond_distance_DH
_geom_hbond_distance_HA
_geom_hbond_distance_DA
_geom_hbond_angle_DHA
_geom_hbond_publ_flag
C42 H42C O8 2_556 0.96 2.43 3.369(13) 166 y
C33 H33A O13 . 0.98 2.54 3.376(12) 144 y
